data_7156416
loop_
_publ_author_name
'Liu, Jie-Qing'
'Xu, Ying'
'Xiao, Qin'
'Huang, Jin-Di'
'Ma, Jun-Jie'
'Lian, Chen-Lei'
'Huang, Mei-Ying'
'Du, Zhen-Bo'
'Wang, Cui-Fang'

_publ_section_title
;
 Dimericursones A and B: two unprecedented hexacyclic dimeric diterpenoids
 from the root barks of Jatropha curcas.
;
_journal_issue 37
_journal_name_full 'Organic &amp; biomolecular chemistry'
_journal_page_first 8305
_journal_page_last 8310
_journal_paper_doi 10.1039/c8ob02082e
_journal_volume 16
_journal_year 2018
_chemical_absolute_configuration rmad
_chemical_formula_moiety '2(C39 H44 O3), C H2 O2'
_chemical_formula_sum 'C79 H90 O8'
_chemical_formula_weight 1167.50
_space_group_crystal_system orthorhombic
_space_group_IT_number 18
_space_group_name_Hall 'P 2 2ab'
_space_group_name_H-M_alt 'P 21 21 2'
_symmetry_space_group_name_Hall 'P 2 2ab'
_symmetry_space_group_name_H-M 'P 21 21 2'
_atom_sites_solution_hydrogens mixed
_audit_creation_date 2018-09-05
_audit_creation_method
;
Olex2 1.2
(compiled 2018.05.29 svn.r3508 for OlexSys, GUI svn.r5506)
;
_audit_update_record
;
2018-09-05 deposited with the CCDC.
2018-09-07 downloaded from the CCDC.
;
_cell_angle_alpha 90
_cell_angle_beta 90
_cell_angle_gamma 90
_cell_formula_units_Z 2
_cell_length_a 20.7367(6)
_cell_length_b 19.2582(5)
_cell_length_c 8.3754(3)
_cell_measurement_reflns_used 3247
_cell_measurement_temperature 293(2)
_cell_measurement_theta_max 71.1910
_cell_measurement_theta_min 4.5910
_cell_volume 3344.73(18)
_computing_cell_refinement 'CrysAlisPro 1.171.38.41 (Rigaku OD, 2015)'
_computing_data_collection 'CrysAlisPro 1.171.38.41 (Rigaku OD, 2015)'
_computing_data_reduction 'CrysAlisPro 1.171.38.41 (Rigaku OD, 2015)'
_computing_molecular_graphics 'Olex2 (Dolomanov et al., 2009)'
_computing_publication_material 'Olex2 (Dolomanov et al., 2009)'
_computing_structure_refinement 'ShelXL (Sheldrick, 2015)'
_computing_structure_solution 'ShelXT (Sheldrick, 2015)'
_diffrn_ambient_temperature 293(2)
_diffrn_detector 'CCD plate'
_diffrn_detector_area_resol_mean 16.1213
_diffrn_detector_type Eos
_diffrn_measured_fraction_theta_full 0.994
_diffrn_measured_fraction_theta_max 0.973
_diffrn_measurement_details
;
List of Runs (angles in degrees, time in seconds):

  # Type    Start    End  Width  t~exp~   \w     \q     \k     \f   Frames
#--------------------------------------------------------------------------
  1  \w    -28.00  -2.00   1.00    2.50    --   36.10 -57.00  30.00   26
  2  \w      8.00  49.00   1.00    2.50    --   36.10 -57.00  30.00   41
  3  \w     67.00  93.00   1.00    2.50    --   36.10-139.00   6.00   26
  4  \w     40.00 113.00   1.00    4.00    --  108.00-111.00-120.00   73
  5  \w     23.00  53.00   1.00    2.50    --   36.10 -57.00-180.00   30
  6  \w    124.00 177.00   1.00    4.00    --  108.00  50.00-150.00   53
  7  \w    100.00 169.00   1.00    4.00    --  108.00 111.00-120.00   69
  8  \w    102.00 127.00   1.00    4.00    --  108.00 111.00 -90.00   25
  9  \w     93.00 118.00   1.00    4.00    --  108.00  50.00-150.00   25
 10  \w    113.00 149.00   1.00    4.00    --  108.00 111.00  30.00   36
 11  \w    146.00 176.00   1.00    4.00    --  108.00 111.00  90.00   30
 12  \w     45.00  90.00   1.00    2.50    --   36.10  57.00 120.00   45
 13  \w     37.00  70.00   1.00    4.00    --  108.00 -25.00 150.00   33
 14  \w     25.00  90.00   1.00    2.50    --   36.10  57.00 -30.00   65
 15  \w    -27.00   6.00   1.00    2.50    --   36.10 -57.00-180.00   33
;
_diffrn_measurement_device 'four-circle diffractometer'
_diffrn_measurement_device_type 'Xcalibur, Eos, Gemini'
_diffrn_measurement_method '\w scans'
_diffrn_orient_matrix_type 'CrysAlisPro convention (1999,Acta A55,543-557)'
_diffrn_orient_matrix_UB_11 -0.0590702000
_diffrn_orient_matrix_UB_12 -0.0066267000
_diffrn_orient_matrix_UB_13 0.1106426000
_diffrn_orient_matrix_UB_21 -0.0450290000
_diffrn_orient_matrix_UB_22 0.0134889000
_diffrn_orient_matrix_UB_23 -0.1428625000
_diffrn_orient_matrix_UB_31 -0.0027481000
_diffrn_orient_matrix_UB_32 -0.0785790000
_diffrn_orient_matrix_UB_33 -0.0338173000
_diffrn_radiation_monochromator graphite
_diffrn_radiation_probe x-ray
_diffrn_radiation_type CuK\a
_diffrn_radiation_wavelength 1.54184
_diffrn_reflns_av_R_equivalents 0.0235
_diffrn_reflns_av_unetI/netI 0.0416
_diffrn_reflns_Laue_measured_fraction_full 0.994
_diffrn_reflns_Laue_measured_fraction_max 0.973
_diffrn_reflns_limit_h_max 24
_diffrn_reflns_limit_h_min -25
_diffrn_reflns_limit_k_max 14
_diffrn_reflns_limit_k_min -23
_diffrn_reflns_limit_l_max 7
_diffrn_reflns_limit_l_min -10
_diffrn_reflns_number 8862
_diffrn_reflns_point_group_measured_fraction_full 0.861
_diffrn_reflns_point_group_measured_fraction_max 0.832
_diffrn_reflns_theta_full 67.684
_diffrn_reflns_theta_max 71.810
_diffrn_reflns_theta_min 4.264
_diffrn_source 'fine-focus sealed X-ray tube'
_diffrn_source_type 'Enhance (Cu) X-ray Source'
_exptl_absorpt_coefficient_mu 0.574
_exptl_absorpt_correction_T_max 1.00000
_exptl_absorpt_correction_T_min 0.87523
_exptl_absorpt_correction_type multi-scan
_exptl_absorpt_process_details
;
CrysAlisPro 1.171.38.41 (Rigaku Oxford Diffraction, 2015)
Empirical absorption correction using spherical harmonics,
 implemented in SCALE3 ABSPACK scaling algorithm.
;
_exptl_crystal_colour 'clear light yellow'
_exptl_crystal_colour_lustre clear
_exptl_crystal_colour_modifier light
_exptl_crystal_colour_primary yellow
_exptl_crystal_density_diffrn 1.159
_exptl_crystal_description block
_exptl_crystal_F_000 1256
_exptl_crystal_size_max 0.31
_exptl_crystal_size_mid 0.22
_exptl_crystal_size_min 0.18
_refine_diff_density_max 0.733
_refine_diff_density_min -0.203
_refine_diff_density_rms 0.048
_refine_ls_abs_structure_details
;
 Flack x determined using 1453 quotients [(I+)-(I-)]/[(I+)+(I-)]
 (Parsons, Flack and Wagner, Acta Cryst. B69 (2013) 249-259).
;
_refine_ls_abs_structure_Flack -1.8(2)
_refine_ls_extinction_method none
_refine_ls_goodness_of_fit_ref 1.030
_refine_ls_hydrogen_treatment mixed
_refine_ls_matrix_type full
_refine_ls_number_parameters 431
_refine_ls_number_reflns 5467
_refine_ls_number_restraints 0
_refine_ls_restrained_S_all 1.030
_refine_ls_R_factor_all 0.0545
_refine_ls_R_factor_gt 0.0467
_refine_ls_shift/su_max 0.000
_refine_ls_shift/su_mean 0.000
_refine_ls_structure_factor_coef Fsqd
_refine_ls_weighting_details 'w=1/[\s^2^(Fo^2^)+(0.0775P)^2^+0.1268P] where P=(Fo^2^+2Fc^2^)/3'
_refine_ls_weighting_scheme calc
_refine_ls_wR_factor_gt 0.1216
_refine_ls_wR_factor_ref 0.1284
_reflns_Friedel_coverage 0.514
_reflns_Friedel_fraction_full 0.686
_reflns_Friedel_fraction_max 0.650
_reflns_number_gt 4781
_reflns_number_total 5467
_reflns_threshold_expression 'I > 2\s(I)'
_cod_data_source_file c8ob02082e2.cif
_cod_data_source_block exp_4797
_cod_depositor_comments 'Adding full bibliography for 7156416--7156417.cif.'
_cod_database_code 7156416
_shelx_shelxl_version_number 2017/1
_shelx_space_group_comment
;
The symmetry employed for this shelxl refinement is uniquely defined
by the following loop, which should always be used as a source of
symmetry information in preference to the above space-group names.
They are only intended as comments.
;
_shelx_estimated_absorpt_t_max 0.904
_shelx_estimated_absorpt_t_min 0.842
_reflns_odcompleteness_completeness 99.56
_reflns_odcompleteness_iscentric 1
_reflns_odcompleteness_theta 66.97
_olex2_refinement_description
;
1. Fixed Uiso
 At 1.2 times of:
  All C(H) groups, All C(H,H) groups
 At 1.5 times of:
  All C(H,H,H) groups
2. Others
 Fixed Sof: H40A(0.5) H40B(0.5)
3.a Ternary CH refined with riding coordinates:
 C9(H9), C29(H29), C31(H31), C10(H10), C4(H4), C17(H17), C30(H30)
3.b Secondary CH2 refined with riding coordinates:
 C5(H5A,H5B), C6(H6A,H6B), C33(H33A,H33B), C32(H32A,H32B), C40(H40A,H40B)
3.c Aromatic/amide H refined with riding coordinates:
 C28(H28), C20(H20), C11(H11)
3.d Idealised Me refined as rotating group:
 C3(H3A,H3B,H3C), C21(H21A,H21B,H21C), C13(H13A,H13B,H13C), C36(H36A,H36B,
 H36C), C22(H22A,H22B,H22C), C39(H39A,H39B,H39C)
;
_olex2_submission_special_instructions 'No special instructions were received'
_oxdiff_exptl_absorpt_empirical_details
;
Empirical correction (ABSPACK) includes:
- Absorption correction using spherical harmonics
- Frame scaling
;
_oxdiff_exptl_absorpt_empirical_full_max 1.225
_oxdiff_exptl_absorpt_empirical_full_min 0.772

loop_
_space_group_symop_operation_xyz
'x, y, z'
'-x, -y, z'
'-x+1/2, y+1/2, -z'
'x+1/2, -y+1/2, -z'

loop_
_atom_site_label
_atom_site_type_symbol
_atom_site_fract_x
_atom_site_fract_y
_atom_site_fract_z
_atom_site_U_iso_or_equiv
_atom_site_adp_type
_atom_site_occupancy
_atom_site_site_symmetry_order
_atom_site_calc_flag
_atom_site_refinement_flags_posn
_atom_site_refinement_flags_adp
_atom_site_refinement_flags_occupancy
O0AA O 0.40998(10) 0.45963(11) 0.4055(3) 0.0413(6) Uani 1 1 d . . .
O41 O 0.14651(11) 0.54151(12) 0.2601(4) 0.0455(6) Uani 1 1 d . . .
O39 O 0.25707(13) 0.38489(14) 0.9721(3) 0.0481(6) Uani 1 1 d . . .
C7 C 0.31252(15) 0.26748(15) 0.4325(4) 0.0306(6) Uani 1 1 d . . .
C9 C 0.34117(14) 0.32998(14) 0.5193(4) 0.0274(6) Uani 1 1 d . . .
H9 H 0.374350 0.350166 0.450092 0.033 Uiso 1 1 calc R . .
C26 C 0.36919(14) 0.50403(15) 0.4232(4) 0.0295(6) Uani 1 1 d . . .
C16 C 0.29080(13) 0.38543(15) 0.5499(4) 0.0272(6) Uani 1 1 d . . .
C29 C 0.34527(14) 0.63609(15) 0.2640(4) 0.0290(6) Uani 1 1 d . . .
H29 H 0.370961 0.604772 0.197240 0.035 Uiso 1 1 calc R . .
C31 C 0.35504(14) 0.71048(15) 0.1993(4) 0.0293(6) Uani 1 1 d . . .
H31 H 0.330328 0.741866 0.268110 0.035 Uiso 1 1 calc R . .
C14 C 0.29154(16) 0.38852(16) 0.8535(4) 0.0334(7) Uani 1 1 d . . .
C34 C 0.25415(14) 0.62095(16) 0.0736(4) 0.0316(7) Uani 1 1 d . . .
C23 C 0.29997(14) 0.49310(15) 0.3756(4) 0.0277(6) Uani 1 1 d . . .
C12 C 0.36346(16) 0.39313(16) 0.8720(4) 0.0329(7) Uani 1 1 d . . .
C10 C 0.37536(14) 0.30008(15) 0.6689(4) 0.0288(6) Uani 1 1 d . . .
H10 H 0.343255 0.273224 0.728563 0.035 Uiso 1 1 calc R . .
C4 C 0.42937(15) 0.24921(16) 0.6182(4) 0.0316(7) Uani 1 1 d . . .
H4 H 0.460472 0.275279 0.553676 0.038 Uiso 1 1 calc R . .
C28 C 0.37076(14) 0.63053(16) 0.4323(4) 0.0316(7) Uani 1 1 d . . .
H28 H 0.377830 0.671551 0.488172 0.038 Uiso 1 1 calc R . .
C25 C 0.19401(14) 0.51308(16) 0.3113(4) 0.0331(7) Uani 1 1 d . . .
C24 C 0.26060(14) 0.54108(15) 0.3131(4) 0.0292(6) Uani 1 1 d . . .
C27 C 0.38371(15) 0.57155(17) 0.5056(4) 0.0344(7) Uani 1 1 d . . .
C17 C 0.26646(13) 0.42235(15) 0.4020(4) 0.0282(6) Uani 1 1 d . . .
H17 H 0.275638 0.392861 0.309438 0.034 Uiso 1 1 calc R . .
C8 C 0.25061(16) 0.25266(18) 0.4281(4) 0.0356(7) Uani 1 1 d . . .
C30 C 0.27341(14) 0.61291(15) 0.2497(4) 0.0281(6) Uani 1 1 d . . .
H30 H 0.247303 0.645528 0.312011 0.034 Uiso 1 1 calc R . .
C2 C 0.46505(15) 0.22044(16) 0.7618(4) 0.0348(7) Uani 1 1 d . . .
C20 C 0.20171(15) 0.43974(16) 0.6944(4) 0.0351(7) Uani 1 1 d . . .
H20 H 0.185343 0.453176 0.793015 0.042 Uiso 1 1 calc R . .
C37 C 0.42530(15) 0.73252(17) 0.2092(4) 0.0366(7) Uani 1 1 d . . .
C15 C 0.26393(14) 0.40215(15) 0.6919(4) 0.0310(7) Uani 1 1 d . . .
C18 C 0.19344(14) 0.44212(15) 0.3974(4) 0.0330(7) Uani 1 1 d . . .
C11 C 0.40114(15) 0.35447(16) 0.7793(4) 0.0327(7) Uani 1 1 d . . .
H11 H 0.445476 0.361553 0.783193 0.039 Uiso 1 1 calc R . .
C5 C 0.40234(16) 0.19057(16) 0.5139(4) 0.0346(7) Uani 1 1 d . . .
H5A H 0.437719 0.162410 0.474601 0.041 Uiso 1 1 calc R . .
H5B H 0.374796 0.161089 0.578467 0.041 Uiso 1 1 calc R . .
C6 C 0.36380(16) 0.21825(17) 0.3727(4) 0.0354(7) Uani 1 1 d . . .
H6A H 0.392300 0.242320 0.299370 0.043 Uiso 1 1 calc R . .
H6B H 0.343815 0.179983 0.315884 0.043 Uiso 1 1 calc R . .
C19 C 0.16753(14) 0.45565(16) 0.5644(5) 0.0372(8) Uani 1 1 d . . .
C3 C 0.42597(18) 0.18946(19) 0.8946(4) 0.0424(8) Uani 1 1 d . . .
H3A H 0.400929 0.225193 0.945051 0.064 Uiso 1 1 calc GR . .
H3B H 0.454314 0.168736 0.971723 0.064 Uiso 1 1 calc GR . .
H3C H 0.397661 0.154621 0.852113 0.064 Uiso 1 1 calc GR . .
C33 C 0.25902(15) 0.69499(17) 0.0182(4) 0.0356(7) Uani 1 1 d . . .
H33A H 0.231918 0.724371 0.084146 0.043 Uiso 1 1 calc R . .
H33B H 0.244191 0.698594 -0.091317 0.043 Uiso 1 1 calc R . .
C32 C 0.32918(15) 0.71910(18) 0.0296(4) 0.0356(7) Uani 1 1 d . . .
H32A H 0.355456 0.692202 -0.043620 0.043 Uiso 1 1 calc R . .
H32B H 0.332027 0.767521 -0.001511 0.043 Uiso 1 1 calc R . .
C1 C 0.52879(17) 0.22216(19) 0.7680(6) 0.0456(9) Uani 1 1 d . . .
C21 C 0.15029(16) 0.39144(18) 0.3063(5) 0.0454(9) Uani 1 1 d . . .
H21A H 0.109407 0.412952 0.285226 0.068 Uiso 1 1 calc GR . .
H21B H 0.143840 0.350376 0.369269 0.068 Uiso 1 1 calc GR . .
H21C H 0.170534 0.379171 0.207149 0.068 Uiso 1 1 calc GR . .
C35 C 0.2418(2) 0.5690(2) -0.0232(5) 0.0474(9) Uani 1 1 d . . .
C13 C 0.38742(19) 0.4396(2) 1.0033(5) 0.0480(9) Uani 1 1 d . . .
H13A H 0.369661 0.485288 0.989830 0.072 Uiso 1 1 calc GR . .
H13B H 0.433627 0.442091 0.999163 0.072 Uiso 1 1 calc GR . .
H13C H 0.374273 0.421199 1.104670 0.072 Uiso 1 1 calc GR . .
C38 C 0.4412(2) 0.7947(2) 0.2630(6) 0.0528(10) Uani 1 1 d . . .
C36 C 0.47516(17) 0.6822(2) 0.1483(5) 0.0492(10) Uani 1 1 d . . .
H36A H 0.478814 0.643943 0.221137 0.074 Uiso 1 1 calc GR . .
H36B H 0.516034 0.705341 0.139825 0.074 Uiso 1 1 calc GR . .
H36C H 0.462410 0.665362 0.045183 0.074 Uiso 1 1 calc GR . .
C22 C 0.10019(18) 0.4861(2) 0.5799(6) 0.0575(11) Uani 1 1 d . . .
H22A H 0.069146 0.453387 0.540293 0.086 Uiso 1 1 calc GR . .
H22B H 0.097558 0.528252 0.519004 0.086 Uiso 1 1 calc GR . .
H22C H 0.091352 0.495930 0.690104 0.086 Uiso 1 1 calc GR . .
C39 C 0.4151(2) 0.5657(2) 0.6660(5) 0.0576(11) Uani 1 1 d . . .
H39A H 0.387830 0.539528 0.736331 0.086 Uiso 1 1 calc GR . .
H39B H 0.421725 0.611341 0.709394 0.086 Uiso 1 1 calc GR . .
H39C H 0.455906 0.542658 0.655250 0.086 Uiso 1 1 calc GR . .
C40 C 0.000000 0.500000 0.0911(10) 0.076(2) Uani 1 2 d S T P
H40A H -0.028030 0.472713 0.159395 0.091 Uiso 0.5 1 calc R . .
H40B H 0.028030 0.527288 0.159395 0.091 Uiso 0.5 1 calc R . .
H35A H 0.235(2) 0.513(2) 0.010(5) 0.053(11) Uiso 1 1 d . . .
H1A H 0.5558(17) 0.2012(19) 0.864(5) 0.039(10) Uiso 1 1 d . . .
H1B H 0.553(2) 0.245(2) 0.681(6) 0.054(12) Uiso 1 1 d . . .
H35B H 0.2274(19) 0.581(2) -0.127(5) 0.049(11) Uiso 1 1 d . . .
H38A H 0.488(2) 0.810(2) 0.248(6) 0.061(13) Uiso 1 1 d . . .
H38B H 0.412(2) 0.820(2) 0.300(6) 0.059(14) Uiso 1 1 d . . .
H8A H 0.2184(16) 0.2826(18) 0.474(4) 0.030(9) Uiso 1 1 d . . .
H8B H 0.234(2) 0.209(2) 0.378(6) 0.065(13) Uiso 1 1 d . . .
O1 O 0.04683(12) 0.44422(12) -0.0232(3) 0.0416(6) Uani 1 1 d . . .

loop_
_atom_site_aniso_label
_atom_site_aniso_U_11
_atom_site_aniso_U_22
_atom_site_aniso_U_33
_atom_site_aniso_U_23
_atom_site_aniso_U_13
_atom_site_aniso_U_12
O0AA 0.0309(10) 0.0305(11) 0.0624(16) 0.0059(12) -0.0016(11) 0.0017(9)
O41 0.0322(11) 0.0345(12) 0.0698(17) 0.0104(12) -0.0121(12) 0.0000(10)
O39 0.0574(15) 0.0505(14) 0.0365(13) 0.0014(12) 0.0149(12) 0.0040(12)
C7 0.0399(16) 0.0259(14) 0.0258(14) 0.0007(13) 0.0020(13) 0.0019(12)
C9 0.0312(14) 0.0201(13) 0.0310(15) 0.0006(12) 0.0038(12) -0.0002(11)
C26 0.0306(13) 0.0237(14) 0.0342(15) 0.0067(13) -0.0021(13) -0.0029(12)
C16 0.0274(13) 0.0192(13) 0.0349(16) -0.0005(12) -0.0007(12) -0.0024(11)
C29 0.0324(14) 0.0241(14) 0.0304(15) -0.0007(12) 0.0000(13) -0.0007(11)
C31 0.0323(14) 0.0225(14) 0.0332(15) 0.0026(13) 0.0034(13) 0.0016(11)
C14 0.0442(17) 0.0229(14) 0.0330(16) -0.0047(13) 0.0064(14) 0.0028(13)
C34 0.0328(14) 0.0296(15) 0.0325(16) 0.0012(14) -0.0029(13) 0.0008(12)
C23 0.0296(13) 0.0257(14) 0.0277(13) -0.0014(12) 0.0014(12) -0.0024(12)
C12 0.0444(17) 0.0254(15) 0.0289(15) -0.0008(13) -0.0024(14) 0.0017(13)
C10 0.0301(13) 0.0245(14) 0.0319(15) 0.0025(13) 0.0041(13) 0.0021(11)
C4 0.0328(14) 0.0244(14) 0.0375(16) -0.0003(14) 0.0064(14) 0.0018(12)
C28 0.0321(14) 0.0274(15) 0.0355(16) -0.0046(13) -0.0032(13) -0.0046(12)
C25 0.0315(14) 0.0269(15) 0.0410(17) 0.0007(14) -0.0063(14) -0.0002(12)
C24 0.0296(13) 0.0244(14) 0.0336(15) -0.0023(13) -0.0025(13) -0.0006(12)
C27 0.0331(14) 0.0331(16) 0.0370(17) 0.0015(15) -0.0060(14) -0.0061(13)
C17 0.0279(13) 0.0231(14) 0.0335(16) -0.0018(13) -0.0018(13) -0.0019(11)
C8 0.0410(17) 0.0287(16) 0.0371(17) -0.0020(15) -0.0002(15) -0.0048(14)
C30 0.0316(14) 0.0226(13) 0.0301(14) 0.0000(13) 0.0006(12) 0.0001(11)
C2 0.0364(15) 0.0231(14) 0.0448(19) -0.0060(14) -0.0020(15) 0.0044(12)
C20 0.0351(15) 0.0288(15) 0.0415(17) -0.0064(14) 0.0091(15) -0.0017(13)
C37 0.0339(15) 0.0354(17) 0.0405(18) 0.0062(15) 0.0022(15) -0.0044(13)
C15 0.0311(14) 0.0239(14) 0.0381(17) -0.0029(13) 0.0025(14) -0.0021(11)
C18 0.0256(13) 0.0261(15) 0.0474(19) 0.0025(15) -0.0058(14) -0.0005(11)
C11 0.0352(14) 0.0269(15) 0.0361(17) 0.0034(14) -0.0031(14) -0.0002(12)
C5 0.0393(16) 0.0270(15) 0.0374(16) -0.0032(14) 0.0037(15) 0.0052(13)
C6 0.0452(17) 0.0297(15) 0.0313(15) -0.0057(14) 0.0027(14) 0.0035(14)
C19 0.0290(14) 0.0278(15) 0.055(2) 0.0023(16) 0.0049(15) -0.0007(12)
C3 0.0443(18) 0.0413(18) 0.0415(18) 0.0078(17) -0.0085(16) -0.0003(15)
C33 0.0385(16) 0.0345(17) 0.0339(16) 0.0068(15) -0.0018(14) 0.0029(13)
C32 0.0382(15) 0.0340(16) 0.0347(16) 0.0066(14) 0.0043(14) 0.0017(14)
C1 0.0365(16) 0.0390(18) 0.061(2) -0.0044(19) -0.0038(18) 0.0083(15)
C21 0.0361(16) 0.0327(17) 0.067(2) 0.0009(18) -0.0144(18) -0.0058(14)
C35 0.060(2) 0.043(2) 0.039(2) -0.0027(18) -0.0111(18) 0.0047(18)
C13 0.060(2) 0.043(2) 0.0408(19) -0.0106(17) -0.0075(18) 0.0030(17)
C38 0.049(2) 0.048(2) 0.062(3) 0.000(2) 0.000(2) -0.0127(19)
C36 0.0341(16) 0.049(2) 0.065(3) 0.009(2) 0.0056(18) -0.0004(15)
C22 0.0369(18) 0.054(2) 0.082(3) 0.009(2) 0.014(2) 0.0104(17)
C39 0.074(3) 0.044(2) 0.055(2) 0.0066(19) -0.029(2) -0.0081(19)
C40 0.061(4) 0.083(5) 0.084(5) 0.000 0.000 -0.016(4)
O1 0.0485(13) 0.0446(13) 0.0316(12) 0.0138(11) 0.0182(11) 0.0122(10)

loop_
_atom_type_symbol
_atom_type_description
_atom_type_scat_dispersion_real
_atom_type_scat_dispersion_imag
_atom_type_scat_source
C C 0.0181 0.0091 'International Tables Vol C Tables 4.2.6.8 and 6.1.1.4'
H H 0.0000 0.0000 'International Tables Vol C Tables 4.2.6.8 and 6.1.1.4'
O O 0.0492 0.0322 'International Tables Vol C Tables 4.2.6.8 and 6.1.1.4'

loop_
_geom_angle_atom_site_label_1
_geom_angle_atom_site_label_2
_geom_angle_atom_site_label_3
_geom_angle
_geom_angle_site_symmetry_1
C8 C7 C9 124.3(3) .
C8 C7 C6 122.8(3) .
C6 C7 C9 112.3(3) .
C7 C9 H9 107.7 .
C7 C9 C10 105.7(2) .
C16 C9 C7 111.6(2) .
C16 C9 H9 107.7 .
C16 C9 C10 116.1(2) .
C10 C9 H9 107.7 .
O0AA C26 C23 122.3(3) .
O0AA C26 C27 121.8(3) .
C27 C26 C23 115.7(2) .
C17 C16 C9 115.0(3) .
C15 C16 C9 126.9(3) .
C15 C16 C17 118.0(3) .
C31 C29 H29 107.4 .
C31 C29 C30 111.3(2) .
C28 C29 H29 107.4 .
C28 C29 C31 110.4(3) .
C28 C29 C30 112.7(3) .
C30 C29 H29 107.4 .
C29 C31 H31 107.3 .
C37 C31 C29 111.4(2) .
C37 C31 H31 107.3 .
C37 C31 C32 110.9(3) .
C32 C31 C29 112.4(3) .
C32 C31 H31 107.3 .
O39 C14 C12 119.9(3) .
O39 C14 C15 121.4(3) .
C15 C14 C12 117.6(3) .
C33 C34 C30 112.0(3) .
C35 C34 C30 124.6(3) .
C35 C34 C33 123.0(3) .
C26 C23 C17 121.0(2) .
C24 C23 C26 126.0(3) .
C24 C23 C17 113.0(3) .
C14 C12 C13 116.0(3) .
C11 C12 C14 119.4(3) .
C11 C12 C13 124.5(3) .
C9 C10 H10 107.3 .
C4 C10 C9 110.1(2) .
C4 C10 H10 107.3 .
C11 C10 C9 113.8(2) .
C11 C10 H10 107.3 .
C11 C10 C4 110.7(2) .
C10 C4 H4 107.7 .
C2 C4 C10 111.5(3) .
C2 C4 H4 107.7 .
C2 C4 C5 111.2(3) .
C5 C4 C10 111.0(3) .
C5 C4 H4 107.7 .
C29 C28 H28 117.7 .
C27 C28 C29 124.6(3) .
C27 C28 H28 117.7 .
O41 C25 C24 126.8(3) .
O41 C25 C18 124.2(3) .
C24 C25 C18 108.9(2) .
C23 C24 C25 108.7(3) .
C23 C24 C30 131.6(3) .
C25 C24 C30 119.7(3) .
C28 C27 C26 119.4(3) .
C28 C27 C39 124.8(3) .
C39 C27 C26 115.8(3) .
C16 C17 C23 112.4(2) .
C16 C17 H17 108.1 .
C16 C17 C18 117.3(3) .
C23 C17 H17 108.1 .
C23 C17 C18 102.6(2) .
C18 C17 H17 108.1 .
C7 C8 H8A 122(2) .
C7 C8 H8B 122(3) .
H8A C8 H8B 116(3) .
C29 C30 H30 107.7 .
C34 C30 C29 107.1(2) .
C34 C30 H30 107.7 .
C24 C30 C29 113.8(2) .
C24 C30 C34 112.7(3) .
C24 C30 H30 107.7 .
C3 C2 C4 118.0(3) .
C1 C2 C4 120.6(4) .
C1 C2 C3 121.4(4) .
C15 C20 H20 117.8 .
C19 C20 H20 117.8 .
C19 C20 C15 124.4(3) .
C38 C37 C31 120.7(3) .
C38 C37 C36 121.8(3) .
C36 C37 C31 117.4(3) .
C16 C15 C14 126.7(3) .
C16 C15 C20 119.2(3) .
C20 C15 C14 114.1(3) .
C25 C18 C17 102.7(2) .
C19 C18 C25 106.3(3) .
C19 C18 C17 111.2(3) .
C19 C18 C21 111.2(3) .
C21 C18 C25 109.6(3) .
C21 C18 C17 115.1(3) .
C12 C11 C10 122.9(3) .
C12 C11 H11 118.6 .
C10 C11 H11 118.6 .
C4 C5 H5A 109.2 .
C4 C5 H5B 109.2 .
H5A C5 H5B 107.9 .
C6 C5 C4 112.1(3) .
C6 C5 H5A 109.2 .
C6 C5 H5B 109.2 .
C7 C6 C5 109.3(3) .
C7 C6 H6A 109.8 .
C7 C6 H6B 109.8 .
C5 C6 H6A 109.8 .
C5 C6 H6B 109.8 .
H6A C6 H6B 108.3 .
C20 C19 C18 121.5(3) .
C20 C19 C22 120.5(4) .
C22 C19 C18 118.0(3) .
C2 C3 H3A 109.5 .
C2 C3 H3B 109.5 .
C2 C3 H3C 109.5 .
H3A C3 H3B 109.5 .
H3A C3 H3C 109.5 .
H3B C3 H3C 109.5 .
C34 C33 H33A 109.8 .
C34 C33 H33B 109.8 .
C34 C33 C32 109.4(3) .
H33A C33 H33B 108.2 .
C32 C33 H33A 109.8 .
C32 C33 H33B 109.8 .
C31 C32 C33 111.0(3) .
C31 C32 H32A 109.4 .
C31 C32 H32B 109.4 .
C33 C32 H32A 109.4 .
C33 C32 H32B 109.4 .
H32A C32 H32B 108.0 .
C2 C1 H1A 123(2) .
C2 C1 H1B 119(3) .
H1A C1 H1B 118(3) .
C18 C21 H21A 109.5 .
C18 C21 H21B 109.5 .
C18 C21 H21C 109.5 .
H21A C21 H21B 109.5 .
H21A C21 H21C 109.5 .
H21B C21 H21C 109.5 .
C34 C35 H35A 127(2) .
C34 C35 H35B 117(2) .
H35A C35 H35B 115(3) .
C12 C13 H13A 109.5 .
C12 C13 H13B 109.5 .
C12 C13 H13C 109.5 .
H13A C13 H13B 109.5 .
H13A C13 H13C 109.5 .
H13B C13 H13C 109.5 .
C37 C38 H38A 117(3) .
C37 C38 H38B 118(3) .
H38A C38 H38B 124(4) .
C37 C36 H36A 109.5 .
C37 C36 H36B 109.5 .
C37 C36 H36C 109.5 .
H36A C36 H36B 109.5 .
H36A C36 H36C 109.5 .
H36B C36 H36C 109.5 .
C19 C22 H22A 109.5 .
C19 C22 H22B 109.5 .
C19 C22 H22C 109.5 .
H22A C22 H22B 109.5 .
H22A C22 H22C 109.5 .
H22B C22 H22C 109.5 .
C27 C39 H39A 109.5 .
C27 C39 H39B 109.5 .
C27 C39 H39C 109.5 .
H39A C39 H39B 109.5 .
H39A C39 H39C 109.5 .
H39B C39 H39C 109.5 .
H40A C40 H40B 107.8 .
O1 C40 H40A 109.0 2_565
O1 C40 H40A 109.0 .
O1 C40 H40B 109.0 .
O1 C40 H40B 109.0 2_565
O1 C40 O1 113.1(5) 2_565

loop_
_geom_bond_atom_site_label_1
_geom_bond_atom_site_label_2
_geom_bond_distance
_geom_bond_site_symmetry_2
O0AA C26 1.212(4) .
O41 C25 1.206(4) .
O39 C14 1.226(4) .
C7 C9 1.526(4) .
C7 C8 1.316(4) .
C7 C6 1.510(4) .
C9 H9 0.9800 .
C9 C16 1.516(4) .
C9 C10 1.551(4) .
C26 C23 1.505(4) .
C26 C27 1.503(4) .
C16 C17 1.514(4) .
C16 C15 1.353(4) .
C29 H29 0.9800 .
C29 C31 1.545(4) .
C29 C28 1.509(4) .
C29 C30 1.560(4) .
C31 H31 0.9800 .
C31 C37 1.520(4) .
C31 C32 1.528(4) .
C14 C12 1.502(4) .
C14 C15 1.493(5) .
C34 C30 1.535(4) .
C34 C33 1.503(4) .
C34 C35 1.313(5) .
C23 C24 1.339(4) .
C23 C17 1.545(4) .
C12 C11 1.330(4) .
C12 C13 1.503(5) .
C10 H10 0.9800 .
C10 C4 1.547(4) .
C10 C11 1.496(4) .
C4 H4 0.9800 .
C4 C2 1.517(5) .
C4 C5 1.534(4) .
C28 H28 0.9300 .
C28 C27 1.319(5) .
C25 C24 1.483(4) .
C25 C18 1.545(4) .
C24 C30 1.506(4) .
C27 C39 1.497(5) .
C17 H17 0.9800 .
C17 C18 1.562(4) .
C8 H8A 0.96(3) .
C8 H8B 0.99(5) .
C30 H30 0.9800 .
C2 C3 1.500(5) .
C2 C1 1.323(5) .
C20 H20 0.9300 .
C20 C15 1.479(4) .
C20 C19 1.334(5) .
C37 C38 1.321(5) .
C37 C36 1.505(5) .
C18 C19 1.521(5) .
C18 C21 1.528(4) .
C11 H11 0.9300 .
C5 H5A 0.9700 .
C5 H5B 0.9700 .
C5 C6 1.524(5) .
C6 H6A 0.9700 .
C6 H6B 0.9700 .
C19 C22 1.520(4) .
C3 H3A 0.9600 .
C3 H3B 0.9600 .
C3 H3C 0.9600 .
C33 H33A 0.9700 .
C33 H33B 0.9700 .
C33 C32 1.530(4) .
C32 H32A 0.9700 .
C32 H32B 0.9700 .
C1 H1A 1.06(4) .
C1 H1B 0.99(4) .
C21 H21A 0.9600 .
C21 H21B 0.9600 .
C21 H21C 0.9600 .
C35 H35A 1.12(4) .
C35 H35B 0.95(4) .
C13 H13A 0.9600 .
C13 H13B 0.9600 .
C13 H13C 0.9600 .
C38 H38A 1.03(4) .
C38 H38B 0.83(4) .
C36 H36A 0.9600 .
C36 H36B 0.9600 .
C36 H36C 0.9600 .
C22 H22A 0.9600 .
C22 H22B 0.9600 .
C22 H22C 0.9600 .
C39 H39A 0.9600 .
C39 H39B 0.9600 .
C39 H39C 0.9600 .
C40 H40A 0.9700 .
C40 H40B 0.9700 .
C40 O1 1.736(5) .
C40 O1 1.736(5) 2_565
